data_4510411
loop_
_publ_author_name
'Adalder, Tapas Kumar'
'Dastidar, Parthasarathi'

_publ_section_title
;
 Crystal Engineering Approach toward Selective Formation of an Asymmetric
 Supramolecular Synthon in Primary Ammonium Monocarboxylate (PAM) Salts
 and Their Gelation Studies
;
_journal_issue 5
_journal_name_full 'Crystal Growth &amp; Design'
_journal_page_first 2254
_journal_paper_doi 10.1021/cg401863s
_journal_volume 14
_journal_year 2014
_chemical_absolute_configuration S
_chemical_formula_moiety 'C8 H7 O2, C8 H12 N '
_chemical_formula_sum 'C16 H19 N O2'
_chemical_formula_weight 257.32
_space_group_IT_number 4
_symmetry_cell_setting monoclinic
_symmetry_space_group_name_Hall 'P 2yb'
_symmetry_space_group_name_H-M 'P 1 21 1'
_atom_sites_solution_hydrogens geom
_atom_sites_solution_primary direct
_atom_sites_solution_secondary difmap
_audit_creation_method SHELXL-97
_audit_update_record
;
2012-11-09 # Formatted by publCIF
;
_cell_angle_alpha 90.00
_cell_angle_beta 104.798(2)
_cell_angle_gamma 90.00
_cell_formula_units_Z 4
_cell_length_a 15.7910(11)
_cell_length_b 6.0752(4)
_cell_length_c 15.8571(11)
_cell_measurement_temperature 296(2)
_cell_volume 1470.77(17)
_computing_cell_refinement 'BRUKER APEX II'
_computing_data_collection 'BRUKER APEX II'
_computing_data_reduction 'BRUKER APEX II'
_computing_molecular_graphics 'MERCURY 3.1, PLATON'
_computing_publication_material 'MERCURY 3.1, PLATON'
_computing_structure_refinement 'SHELXL-97 (Sheldrick, 1997)'
_computing_structure_solution 'SHELXS-97 (Sheldrick, 1990)'
_diffrn_ambient_temperature 296(2)
_diffrn_measured_fraction_theta_full 0.997
_diffrn_measured_fraction_theta_max 0.997
_diffrn_measurement_device_type 'BRUKER CCD AREA DETECTOR'
_diffrn_measurement_method 'PHI-OMEGA SCAN'
_diffrn_radiation_monochromator graphite
_diffrn_radiation_source 'fine-focus sealed tube'
_diffrn_radiation_type MoK\a
_diffrn_radiation_wavelength 0.71073
_diffrn_reflns_av_R_equivalents 0.0313
_diffrn_reflns_av_sigmaI/netI 0.0275
_diffrn_reflns_limit_h_max 16
_diffrn_reflns_limit_h_min -16
_diffrn_reflns_limit_k_max 6
_diffrn_reflns_limit_k_min -6
_diffrn_reflns_limit_l_max 16
_diffrn_reflns_limit_l_min -16
_diffrn_reflns_number 13580
_diffrn_reflns_theta_full 22.21
_diffrn_reflns_theta_max 22.21
_diffrn_reflns_theta_min 1.33
_exptl_absorpt_coefficient_mu 0.076
_exptl_absorpt_correction_T_max 0.996
_exptl_absorpt_correction_T_min 0.993
_exptl_absorpt_correction_type multi-scan
_exptl_absorpt_process_details SADABS
_exptl_crystal_colour COLOURLESS
_exptl_crystal_density_diffrn 1.162
_exptl_crystal_density_method 'not measured'
_exptl_crystal_description NIDDLE
_exptl_crystal_F_000 552
_exptl_crystal_size_max 0.40
_exptl_crystal_size_mid 0.08
_exptl_crystal_size_min 0.05
_refine_diff_density_max 0.204
_refine_diff_density_min -0.171
_refine_diff_density_rms 0.053
_refine_ls_abs_structure_details 'Flack H D (1983), Acta Cryst. A39, 876-881'
_refine_ls_extinction_method none
_refine_ls_goodness_of_fit_ref 1.137
_refine_ls_hydrogen_treatment constr
_refine_ls_matrix_type full
_refine_ls_number_parameters 347
_refine_ls_number_reflns 3425
_refine_ls_number_restraints 1
_refine_ls_restrained_S_all 1.137
_refine_ls_R_factor_all 0.0516
_refine_ls_R_factor_gt 0.0379
_refine_ls_shift/su_max 0.026
_refine_ls_shift/su_mean 0.002
_refine_ls_structure_factor_coef Fsqd
_refine_ls_weighting_details 'calc w=1/[\s^2^(Fo^2^)+(0.0801P)^2^+0.0144P] where P=(Fo^2^+2Fc^2^)/3'
_refine_ls_weighting_scheme calc
_refine_ls_wR_factor_gt 0.1027
_refine_ls_wR_factor_ref 0.1299
_reflns_number_gt 2900
_reflns_number_total 3425
_reflns_threshold_expression >2sigma(I)
_cod_data_source_file cg401863s_si_002.cif
_cod_data_source_block tapas1802a
_cod_depositor_comments 'Adding full bibliography for 4510410--4510441.cif.'
_cod_original_sg_symbol_H-M 'P 21'
_cod_database_code 4510411

loop_
_symmetry_equiv_pos_as_xyz
'x, y, z'
'-x, y+1/2, -z'

loop_
_atom_site_label
_atom_site_type_symbol
_atom_site_fract_x
_atom_site_fract_y
_atom_site_fract_z
_atom_site_U_iso_or_equiv
_atom_site_adp_type
_atom_site_occupancy
_atom_site_symmetry_multiplicity
_atom_site_calc_flag
_atom_site_refinement_flags
O1 O 0.90989(14) 0.6069(4) 0.42435(12) 0.0549(5) Uani 1 1 d .
C2 C 0.8350(2) 0.5215(6) 0.41075(17) 0.0467(8) Uani 1 1 d .
O3 O 0.82171(15) 0.3196(4) 0.40603(15) 0.0684(7) Uani 1 1 d .
C4 C 0.7571(2) 0.6726(6) 0.40511(19) 0.0583(9) Uani 1 1 d .
H4A H 0.7668 0.8118 0.3791 0.070 Uiso 1 1 calc R
H4B H 0.7046 0.6060 0.3686 0.070 Uiso 1 1 calc R
C5 C 0.74541(19) 0.7112(5) 0.49542(19) 0.0502(8) Uani 1 1 d .
C6 C 0.7101(2) 0.5493(6) 0.5372(2) 0.0668(9) Uani 1 1 d .
H6 H 0.6905 0.4186 0.5081 0.080 Uiso 1 1 calc R
C7 C 0.7035(3) 0.5795(8) 0.6227(3) 0.0822(12) Uani 1 1 d .
H7 H 0.6800 0.4686 0.6501 0.099 Uiso 1 1 calc R
C8 C 0.7315(3) 0.7708(8) 0.6661(2) 0.0820(12) Uani 1 1 d .
H8 H 0.7276 0.7904 0.7231 0.098 Uiso 1 1 calc R
C9 C 0.7652(3) 0.9327(8) 0.6249(2) 0.0813(11) Uani 1 1 d .
H9 H 0.7835 1.0643 0.6538 0.098 Uiso 1 1 calc R
C10 C 0.7724(2) 0.9034(6) 0.5405(2) 0.0655(9) Uani 1 1 d .
H10 H 0.7960 1.0156 0.5137 0.079 Uiso 1 1 calc R
C11 C 1.0673(2) -0.1049(8) 0.3469(2) 0.0772(11) Uani 1 1 d .
H11A H 1.1078 -0.1138 0.4034 0.116 Uiso 1 1 calc R
H11B H 1.0987 -0.0766 0.3037 0.116 Uiso 1 1 calc R
H11C H 1.0361 -0.2414 0.3340 0.116 Uiso 1 1 calc R
C12 C 1.00291(19) 0.0801(6) 0.34650(18) 0.0543(8) Uani 1 1 d .
H12 H 1.0362 0.2177 0.3587 0.065 Uiso 1 1 calc R
N13 N 0.95843(16) 0.0444(4) 0.41814(14) 0.0504(6) Uani 1 1 d .
H13A H 0.9350 -0.0896 0.4133 0.076 Uiso 1 1 calc R
H13B H 0.9165 0.1446 0.4142 0.076 Uiso 1 1 calc R
H13C H 0.9974 0.0571 0.4695 0.076 Uiso 1 1 calc R
C14 C 0.93611(19) 0.1059(6) 0.25966(17) 0.0515(8) Uani 1 1 d .
C15 C 0.8784(2) -0.0612(7) 0.22554(19) 0.0679(9) Uani 1 1 d .
H15 H 0.8791 -0.1905 0.2571 0.082 Uiso 1 1 calc R
C16 C 0.8200(2) -0.0385(9) 0.1453(2) 0.0865(13) Uani 1 1 d .
H16 H 0.7808 -0.1517 0.1235 0.104 Uiso 1 1 calc R
C17 C 0.8189(3) 0.1468(11) 0.0979(3) 0.0929(15) Uani 1 1 d .
H17 H 0.7795 0.1610 0.0435 0.112 Uiso 1 1 calc R
C18 C 0.8759(4) 0.3123(10) 0.1304(3) 0.1029(15) Uani 1 1 d .
H18 H 0.8756 0.4397 0.0978 0.124 Uiso 1 1 calc R
C19 C 0.9338(3) 0.2927(7) 0.2109(3) 0.0798(11) Uani 1 1 d .
H19 H 0.9720 0.4078 0.2325 0.096 Uiso 1 1 calc R
O1' O 0.62753(16) 0.0953(5) 0.91905(17) 0.0813(7) Uani 1 1 d .
C2' C 0.6087(2) 0.2877(7) 0.9008(2) 0.0609(9) Uani 1 1 d .
O3' O 0.5535(2) 0.3905(5) 0.92914(17) 0.0897(9) Uani 1 1 d .
C4' C 0.6495(2) 0.4091(11) 0.8378(3) 0.114(2) Uani 1 1 d .
H4'1 H 0.6359 0.3299 0.7828 0.137 Uiso 1 1 calc R
H4'2 H 0.6226 0.5533 0.8268 0.137 Uiso 1 1 calc R
C5' C 0.7470(2) 0.4382(6) 0.86785(19) 0.0577(9) Uani 1 1 d .
C6' C 0.8022(3) 0.2752(8) 0.8554(2) 0.0812(12) Uani 1 1 d .
H6' H 0.7799 0.1423 0.8301 0.097 Uiso 1 1 calc R
C7' C 0.8949(5) 0.3118(15) 0.8818(4) 0.127(2) Uani 1 1 d .
H7' H 0.9345 0.2044 0.8749 0.153 Uiso 1 1 calc R
C8' C 0.9225(4) 0.5142(19) 0.9180(5) 0.133(3) Uani 1 1 d .
H8' H 0.9822 0.5442 0.9346 0.160 Uiso 1 1 calc R
C9' C 0.8684(6) 0.6633(12) 0.9296(4) 0.135(3) Uani 1 1 d .
H9' H 0.8900 0.7968 0.9549 0.162 Uiso 1 1 calc R
C10' C 0.7821(4) 0.6294(8) 0.9059(3) 0.0902(13) Uani 1 1 d .
H10' H 0.7449 0.7396 0.9157 0.108 Uiso 1 1 calc R
C11' C 0.3575(3) 1.0266(8) 0.8461(3) 0.0956(14) Uani 1 1 d .
H11D H 0.3926 1.1518 0.8400 0.143 Uiso 1 1 calc R
H11E H 0.3440 1.0322 0.9018 0.143 Uiso 1 1 calc R
H11F H 0.3041 1.0285 0.8006 0.143 Uiso 1 1 calc R
C12' C 0.4077(2) 0.8170(7) 0.8397(2) 0.0669(10) Uani 1 1 d .
H12' H 0.3699 0.6925 0.8450 0.080 Uiso 1 1 calc R
N13' N 0.48736(18) 0.8057(5) 0.91499(16) 0.0641(7) Uani 1 1 d .
H13D H 0.5138 0.6766 0.9144 0.096 Uiso 1 1 calc R
H13E H 0.4716 0.8199 0.9647 0.096 Uiso 1 1 calc R
H13F H 0.5240 0.9139 0.9105 0.096 Uiso 1 1 calc R
C14' C 0.4336(2) 0.7898(6) 0.7555(2) 0.0587(8) Uani 1 1 d .
C15' C 0.4797(2) 0.9508(7) 0.7249(2) 0.0742(10) Uani 1 1 d .
H15' H 0.4944 1.0806 0.7564 0.089 Uiso 1 1 calc R
C16' C 0.5046(3) 0.9213(10) 0.6478(2) 0.0920(13) Uani 1 1 d .
H16' H 0.5367 1.0297 0.6284 0.110 Uiso 1 1 calc R
C17' C 0.4820(3) 0.7339(10) 0.6008(3) 0.0922(14) Uani 1 1 d .
H17' H 0.4989 0.7137 0.5493 0.111 Uiso 1 1 calc R
C18' C 0.4349(3) 0.5759(9) 0.6287(3) 0.0997(14) Uani 1 1 d .
H18' H 0.4185 0.4495 0.5955 0.120 Uiso 1 1 calc R
C19' C 0.4109(2) 0.6014(8) 0.7061(3) 0.0801(11) Uani 1 1 d .
H19' H 0.3794 0.4911 0.7251 0.096 Uiso 1 1 calc R

loop_
_atom_site_aniso_label
_atom_site_aniso_U_11
_atom_site_aniso_U_22
_atom_site_aniso_U_33
_atom_site_aniso_U_23
_atom_site_aniso_U_13
_atom_site_aniso_U_12
O1 0.0569(13) 0.0515(13) 0.0534(12) 0.0057(10) 0.0089(10) 0.0016(12)
C2 0.052(2) 0.050(2) 0.0368(16) 0.0002(14) 0.0093(13) 0.0038(17)
O3 0.0659(15) 0.0503(17) 0.0918(17) -0.0066(13) 0.0253(13) -0.0014(12)
C4 0.0583(19) 0.063(2) 0.0493(17) -0.0007(15) 0.0064(15) 0.0140(17)
C5 0.0458(17) 0.053(2) 0.0503(17) 0.0057(16) 0.0089(14) 0.0079(16)
C6 0.063(2) 0.057(2) 0.083(2) -0.0061(19) 0.0234(18) -0.0019(19)
C7 0.088(3) 0.085(3) 0.090(3) 0.022(3) 0.053(2) 0.010(3)
C8 0.103(3) 0.085(3) 0.067(2) -0.003(2) 0.038(2) 0.003(3)
C9 0.105(3) 0.071(3) 0.075(2) -0.019(2) 0.037(2) -0.004(3)
C10 0.080(2) 0.053(2) 0.068(2) -0.0011(19) 0.0273(17) -0.005(2)
C11 0.057(2) 0.110(3) 0.060(2) -0.012(2) 0.0074(16) 0.014(2)
C12 0.0560(18) 0.054(2) 0.0533(18) -0.0050(15) 0.0143(14) -0.0108(17)
N13 0.0572(14) 0.0465(16) 0.0438(13) -0.0030(11) 0.0062(11) -0.0002(13)
C14 0.0563(18) 0.055(2) 0.0451(16) 0.0016(16) 0.0162(14) 0.0003(17)
C15 0.072(2) 0.074(3) 0.0507(19) 0.0095(18) 0.0031(17) -0.017(2)
C16 0.070(2) 0.124(4) 0.057(2) -0.001(3) -0.0015(18) -0.011(3)
C17 0.084(3) 0.140(5) 0.049(2) 0.012(3) 0.007(2) 0.040(3)
C18 0.141(4) 0.099(4) 0.069(3) 0.040(3) 0.028(3) 0.036(4)
C19 0.109(3) 0.058(2) 0.077(3) 0.011(2) 0.033(2) 0.000(2)
O1' 0.0683(15) 0.074(2) 0.1014(18) 0.0071(16) 0.0218(13) 0.0088(16)
C2' 0.053(2) 0.076(3) 0.0500(18) 0.0077(19) 0.0067(15) -0.002(2)
O3' 0.132(2) 0.0682(18) 0.0872(17) 0.0205(14) 0.0612(17) 0.0238(18)
C4' 0.063(2) 0.186(6) 0.096(3) 0.062(3) 0.023(2) -0.006(3)
C5' 0.060(2) 0.068(2) 0.0490(17) 0.0092(18) 0.0209(15) 0.001(2)
C6' 0.107(3) 0.077(3) 0.067(2) 0.012(2) 0.037(2) 0.009(3)
C7' 0.105(5) 0.181(7) 0.114(4) 0.069(5) 0.063(4) 0.070(5)
C8' 0.076(4) 0.194(9) 0.122(5) 0.083(6) 0.011(3) -0.021(5)
C9' 0.151(6) 0.132(6) 0.094(4) 0.039(4) -0.019(4) -0.069(5)
C10' 0.133(4) 0.068(3) 0.068(2) 0.011(2) 0.023(3) -0.002(3)
C11' 0.091(3) 0.111(4) 0.093(3) 0.014(3) 0.039(2) 0.036(3)
C12' 0.062(2) 0.067(2) 0.074(2) 0.0026(19) 0.0215(19) -0.005(2)
N13' 0.0820(19) 0.0556(17) 0.0599(16) 0.0046(13) 0.0278(15) 0.0037(15)
C14' 0.0513(18) 0.062(2) 0.0597(19) -0.0009(18) 0.0080(15) -0.0005(18)
C15' 0.077(2) 0.083(3) 0.063(2) -0.005(2) 0.0187(18) -0.016(2)
C16' 0.077(3) 0.133(4) 0.068(2) 0.003(3) 0.022(2) -0.015(3)
C17' 0.083(3) 0.131(4) 0.058(2) -0.016(3) 0.010(2) 0.022(3)
C18' 0.103(3) 0.099(4) 0.086(3) -0.035(3) 0.002(3) 0.007(3)
C19' 0.070(2) 0.078(3) 0.084(3) -0.009(2) 0.006(2) -0.008(2)

loop_
_atom_type_symbol
_atom_type_description
_atom_type_scat_dispersion_real
_atom_type_scat_dispersion_imag
_atom_type_scat_source
C C 0.0033 0.0016 'International Tables Vol C Tables 4.2.6.8 and 6.1.1.4'
H H 0.0000 0.0000 'International Tables Vol C Tables 4.2.6.8 and 6.1.1.4'
N N 0.0061 0.0033 'International Tables Vol C Tables 4.2.6.8 and 6.1.1.4'
O O 0.0106 0.0060 'International Tables Vol C Tables 4.2.6.8 and 6.1.1.4'

loop_
_geom_angle_atom_site_label_1
_geom_angle_atom_site_label_2
_geom_angle_atom_site_label_3
_geom_angle
_geom_angle_site_symmetry_1
_geom_angle_site_symmetry_3
O3 C2 O3 0.0(2) 1 .
O3 C2 O1 123.6(3) 1 .
O3 C2 O1 123.6(3) . .
O3 C2 C4 118.1(3) 1 .
O3 C2 C4 118.1(3) . .
O1 C2 C4 118.2(3) . .
O3 O3 C2 0(10) 1 .
C5 C4 C2 109.4(2) . .
C5 C4 H4A 109.8 . .
C2 C4 H4A 109.8 . .
C5 C4 H4B 109.8 . .
C2 C4 H4B 109.8 . .
H4A C4 H4B 108.2 . .
C10 C5 C6 117.6(3) . .
C10 C5 C4 121.8(3) . .
C6 C5 C4 120.5(3) . .
C5 C6 C7 120.7(4) . .
C5 C6 H6 119.6 . .
C7 C6 H6 119.6 . .
C8 C7 C6 120.4(4) . .
C8 C7 H7 119.8 . .
C6 C7 H7 119.8 . .
C9 C8 C7 119.2(3) . .
C9 C8 H8 120.4 . .
C7 C8 H8 120.4 . .
C8 C9 C10 120.7(4) . .
C8 C9 H9 119.7 . .
C10 C9 H9 119.7 . .
C5 C10 C9 121.3(3) . .
C5 C10 H10 119.3 . .
C9 C10 H10 119.3 . .
C12 C11 H11A 109.5 . .
C12 C11 H11B 109.5 . .
H11A C11 H11B 109.5 . .
C12 C11 H11C 109.5 . .
H11A C11 H11C 109.5 . .
H11B C11 H11C 109.5 . .
N13 C12 C11 109.5(3) . .
N13 C12 C14 110.6(2) . .
C11 C12 C14 113.1(2) . .
N13 C12 H12 107.8 . .
C11 C12 H12 107.8 . .
C14 C12 H12 107.8 . .
C12 N13 H13A 109.5 . .
C12 N13 H13B 109.5 . .
H13A N13 H13B 109.5 . .
C12 N13 H13C 109.5 . .
H13A N13 H13C 109.5 . .
H13B N13 H13C 109.5 . .
C19 C14 C15 118.0(3) . .
C19 C14 C12 120.8(3) . .
C15 C14 C12 121.2(3) . .
C16 C15 C14 120.6(4) . .
C16 C15 H15 119.7 . .
C14 C15 H15 119.7 . .
C17 C16 C15 120.6(4) . .
C17 C16 H16 119.7 . .
C15 C16 H16 119.7 . .
C16 C17 C18 119.4(4) . .
C16 C17 H17 120.3 . .
C18 C17 H17 120.3 . .
C17 C18 C19 120.5(4) . .
C17 C18 H18 119.7 . .
C19 C18 H18 119.7 . .
C14 C19 C18 120.8(4) . .
C14 C19 H19 119.6 . .
C18 C19 H19 119.6 . .
O1' C2' O3' 122.9(3) . 1
O1' C2' O3' 122.9(3) . .
O3' C2' O3' 0.0(2) 1 .
O1' C2' C4' 120.3(4) . .
O3' C2' C4' 116.7(4) 1 .
O3' C2' C4' 116.7(4) . .
O3' O3' C2' 0(10) 1 .
C5' C4' C2' 115.0(3) . .
C5' C4' H4'1 108.5 . .
C2' C4' H4'1 108.5 . .
C5' C4' H4'2 108.5 . .
C2' C4' H4'2 108.5 . .
H4'1 C4' H4'2 107.5 . .
C10' C5' C6' 118.7(4) . .
C10' C5' C4' 120.7(4) . .
C6' C5' C4' 120.6(4) . .
C5' C6' C7' 119.1(5) . .
C5' C6' H6' 120.4 . .
C7' C6' H6' 120.4 . .
C8' C7' C6' 116.8(6) . .
C8' C7' H7' 121.6 . .
C6' C7' H7' 121.6 . .
C9' C8' C7' 122.3(7) . .
C9' C8' H8' 118.8 . .
C7' C8' H8' 118.8 . .
C8' C9' C10' 121.1(7) . .
C8' C9' H9' 119.4 . .
C10' C9' H9' 119.4 . .
C9' C10' C5' 121.9(5) . .
C9' C10' H10' 119.0 . .
C5' C10' H10' 119.1 . .
C12' C11' H11D 109.5 . .
C12' C11' H11E 109.5 . .
H11D C11' H11E 109.5 . .
C12' C11' H11F 109.5 . .
H11D C11' H11F 109.5 . .
H11E C11' H11F 109.5 . .
N13' C12' C14' 109.9(3) . .
N13' C12' C11' 109.4(3) . .
C14' C12' C11' 114.7(3) . .
N13' C12' H12' 107.6 . .
C14' C12' H12' 107.6 . .
C11' C12' H12' 107.6 . .
C12' N13' H13D 109.5 . .
C12' N13' H13E 109.5 . .
H13D N13' H13E 109.5 . .
C12' N13' H13F 109.5 . .
H13D N13' H13F 109.5 . .
H13E N13' H13F 109.5 . .
C15' C14' C19' 118.2(3) . .
C15' C14' C12' 121.5(3) . .
C19' C14' C12' 120.3(4) . .
C14' C15' C16' 120.8(4) . .
C14' C15' H15' 119.6 . .
C16' C15' H15' 119.6 . .
C17' C16' C15' 119.8(4) . .
C17' C16' H16' 120.1 . .
C15' C16' H16' 120.1 . .
C16' C17' C18' 120.3(4) . .
C16' C17' H17' 119.9 . .
C18' C17' H17' 119.9 . .
C17' C18' C19' 120.5(4) . .
C17' C18' H18' 119.7 . .
C19' C18' H18' 119.7 . .
C14' C19' C18' 120.4(4) . .
C14' C19' H19' 119.8 . .
C18' C19' H19' 119.8 . .

loop_
_geom_bond_atom_site_label_1
_geom_bond_atom_site_label_2
_geom_bond_distance
_geom_bond_site_symmetry_2
O1 C2 1.258(4) .
C2 O3 1.243(4) 1
C2 O3 1.243(4) .
C2 C4 1.520(4) .
O3 O3 0.000(7) 1
C4 C5 1.508(4) .
C4 H4A 0.9700 .
C4 H4B 0.9700 .
C5 C10 1.379(5) .
C5 C6 1.380(5) .
C6 C7 1.398(5) .
C6 H6 0.9300 .
C7 C8 1.365(6) .
C7 H7 0.9300 .
C8 C9 1.362(6) .
C8 H8 0.9300 .
C9 C10 1.383(5) .
C9 H9 0.9300 .
C10 H10 0.9300 .
C11 C12 1.514(5) .
C11 H11A 0.9600 .
C11 H11B 0.9600 .
C11 H11C 0.9600 .
C12 N13 1.496(3) .
C12 C14 1.514(4) .
C12 H12 0.9800 .
N13 H13A 0.8900 .
N13 H13B 0.8900 .
N13 H13C 0.8900 .
C14 C19 1.369(5) .
C14 C15 1.379(5) .
C15 C16 1.375(5) .
C15 H15 0.9300 .
C16 C17 1.352(7) .
C16 H16 0.9300 .
C17 C18 1.360(7) .
C17 H17 0.9300 .
C18 C19 1.372(6) .
C18 H18 0.9300 .
C19 H19 0.9300 .
O1' C2' 1.223(5) .
C2' O3' 1.247(4) 1
C2' O3' 1.247(4) .
C2' C4' 1.512(5) .
O3' O3' 0.000(8) 1
C4' C5' 1.501(5) .
C4' H4'1 0.9700 .
C4' H4'2 0.9700 .
C5' C10' 1.360(6) .
C5' C6' 1.367(5) .
C6' C7' 1.433(8) .
C6' H6' 0.9300 .
C7' C8' 1.379(10) .
C7' H7' 0.9300 .
C8' C9' 1.290(10) .
C8' H8' 0.9300 .
C9' C10' 1.334(8) .
C9' H9' 0.9300 .
C10' H10' 0.9300 .
C11' C12' 1.517(6) .
C11' H11D 0.9600 .
C11' H11E 0.9600 .
C11' H11F 0.9600 .
C12' N13' 1.498(4) .
C12' C14' 1.503(5) .
C12' H12' 0.9800 .
N13' H13D 0.8900 .
N13' H13E 0.8900 .
N13' H13F 0.8900 .
C14' C15' 1.379(5) .
C14' C19' 1.380(6) .
C15' C16' 1.388(5) .
C15' H15' 0.9300 .
C16' C17' 1.358(7) .
C16' H16' 0.9300 .
C17' C18' 1.356(7) .
C17' H17' 0.9300 .
C18' C19' 1.382(6) .
C18' H18' 0.9300 .
C19' H19' 0.9300 .

loop_
_geom_hbond_atom_site_label_D
_geom_hbond_atom_site_label_H
_geom_hbond_atom_site_label_A
_geom_hbond_distance_DH
_geom_hbond_distance_HA
_geom_hbond_distance_DA
_geom_hbond_angle_DHA
_geom_hbond_site_symmetry_A
N13 H13A O1 0.89 1.90 2.775(3) 166.0 1_545
N13 H13B O3 0.89 1.81 2.699(3) 172.8 1
N13 H13C O1 0.89 1.95 2.838(3) 173.6 2_746
N13' H13D O3' 0.89 1.84 2.717(4) 167.3 1
N13' H13E O3' 0.89 1.87 2.758(4) 171.5 2_657
N13' H13F O1' 0.89 1.95 2.815(4) 164.4 1_565
